data_2101743
loop_
_publ_author_name
'Marsh, R. E.'

_publ_section_title
;
 The perils of <i>Cc</i> revisited
;
_journal_issue 2
_journal_name_full 'Acta Crystallographica Section B'
_journal_page_first 317
_journal_page_last 322
_journal_paper_doi 10.1107/S010876819601381X
_journal_volume 53
_journal_year 1997
_chemical_formula_moiety 'C12 H12 O14 B Cs'
_chemical_formula_sum 'C12 H12 B Cs O14'
_space_group_IT_number 15
_symmetry_cell_setting monoclinic
_symmetry_space_group_name_Hall '-C 2yc'
_symmetry_space_group_name_H-M 'C 1 2/c 1'
_audit_creation_method CSD-QUEST3D-V5
_cell_angle_alpha 90
_cell_angle_beta 95.86(2)
_cell_angle_gamma 90
_cell_formula_units_Z 4
_cell_length_a 17.399(4)
_cell_length_b 11.655(3)
_cell_length_c 8.701(4)
_cell_volume 1755.2(10)
_cod_data_source_file an0533.cif
_cod_data_source_block CSD_CIF_MIF_HAGTIS01
_cod_depositor_comments
;

  Added moiety chemical formula from Marsh (1997) paper. The summary
  chemical formula is calculated from moiety formula using 'AdHocParser'
  (svn://www.crystallography.net/cod-tools/trunk/Formulae/AdHocParser.yp,
  revision 1441.)

  Removing 13 atoms which were symmetric equivalents of the atoms from
  the asymmetric unit.

  Andrius Merkys
  2013-11-06
;
_cod_original_sg_symbol_H-M 'C 2/c'
_cod_database_code 2101743

loop_
_symmetry_equiv_pos_as_xyz
x,y,z
-x,y,1/2-z
1/2+x,1/2+y,z
1/2-x,1/2+y,1/2-z
-x,-y,-z
x,-y,-1/2+z
-1/2-x,-1/2-y,-z
-1/2+x,-1/2-y,-1/2+z

loop_
_atom_site_label
_atom_site_fract_x
_atom_site_fract_y
_atom_site_fract_z
_atom_site_type_symbol
Cs1 .0 .2061 .25 Cs
B1 .0 -.2404 .25 B
O1 -.0358 -.1668 .1124 O
O2 -.0638 -.3082 .2976 O
O3 -.1509 -.1562 -.0200 O
O4 -.0650 -.3979 -.0508 O
O5 -.1116 -.5636 .0268 O
O6 -.1490 -.1438 .5334 O
O7 -.1636 -.0405 .3176 O
C1 -.1084 -.1962 .0870 C
C2 -.1330 -.2848 .2022 C
C3 -.1962 -.2384 .2996 C
C4 -.1673 -.1365 .3966 C
C5 -.1650 -.3954 .1232 C
C6 -.1086 -.4484 .0276 C

loop_
_atom_type_symbol
C
B
Cs
O
